data_4305576
loop_
_publ_author_name
'Ariadna Garza-Ortiz'
'Palanisamy Uma Maheswari'
'Maxime Siegler'
'Anthony L. Spek'
'Jan Reedijk'

_publ_section_title
;
Ruthenium(III) Chloride Complex with a Tridentate Bis(arylimino)pyridine
Ligand: Synthesis, Spectra, X-ray Structure, 9-Ethylguanine Binding
Pattern, and In Vitro Cytotoxicity
;
_journal_name_full 'Inorganic Chemistry'
_journal_page_first 6964
_journal_page_last 6973
_journal_paper_doi 10.1021/ic8005579
_journal_volume 47
_journal_year 2008
_chemical_formula_moiety 'C25 H27 N3'
_chemical_formula_sum 'C25 H27 N3'
_chemical_formula_weight 369.50
_chemical_name_systematic
; 
 ? 
;
_space_group_IT_number 15
_symmetry_cell_setting monoclinic
_symmetry_space_group_name_Hall '-C 2yc'
_symmetry_space_group_name_H-M 'C 1 2/c 1'
_atom_sites_solution_hydrogens difmap
_atom_sites_solution_primary direct
_atom_sites_solution_secondary difmap
_audit_creation_method SHELXL-97
_cell_angle_alpha 90.00
_cell_angle_beta 102.382(4)
_cell_angle_gamma 90.00
_cell_formula_units_Z 4
_cell_length_a 12.5220(7)
_cell_length_b 9.9495(8)
_cell_length_c 16.9423(13)
_cell_measurement_reflns_used 6347
_cell_measurement_temperature 150(2)
_cell_measurement_theta_max 27.49
_cell_measurement_theta_min 2.46
_cell_volume 2061.7(3)
_computing_cell_refinement 'PEAKREF (Schreurs, 2005)'
_computing_data_collection 'COLLECT (Nonius, 1999)'
_computing_data_reduction 'EVALCCD (Duisenberg et al., 2003)'
_computing_molecular_graphics 'PLATON (Spek, 2003)'
_computing_publication_material 'PLATON (Spek, 2003)'
_computing_structure_refinement 'SHELXL-97 (Sheldrick, 1997)'
_computing_structure_solution 'SHELXS86 (Sheldrick, 1986)'
_diffrn_ambient_temperature 150(2)
_diffrn_measured_fraction_theta_full 1.000
_diffrn_measured_fraction_theta_max 1.000
_diffrn_measurement_device_type 'Nonius KappaCCD diffractometer'
_diffrn_measurement_method '\f and \w scans'
_diffrn_radiation_monochromator graphite
_diffrn_radiation_source 'rotating anode'
_diffrn_radiation_type MoK\a
_diffrn_radiation_wavelength 0.71073
_diffrn_reflns_av_R_equivalents 0.0365
_diffrn_reflns_av_sigmaI/netI 0.0260
_diffrn_reflns_limit_h_max 15
_diffrn_reflns_limit_h_min -15
_diffrn_reflns_limit_k_max 12
_diffrn_reflns_limit_k_min -12
_diffrn_reflns_limit_l_max 20
_diffrn_reflns_limit_l_min -20
_diffrn_reflns_number 10813
_diffrn_reflns_theta_full 25.99
_diffrn_reflns_theta_max 25.99
_diffrn_reflns_theta_min 2.46
_exptl_absorpt_coefficient_mu 0.070
_exptl_absorpt_correction_T_max 0.981
_exptl_absorpt_correction_T_min 0.759
_exptl_absorpt_correction_type multi-scan
_exptl_absorpt_process_details '(SADABS; Sheldrick, 2002)'
_exptl_crystal_colour 'pale yellow'
_exptl_crystal_density_diffrn 1.190
_exptl_crystal_density_method 'not measured'
_exptl_crystal_description block
_exptl_crystal_F_000 792
_exptl_crystal_size_max 0.39
_exptl_crystal_size_mid 0.26
_exptl_crystal_size_min 0.21
_refine_diff_density_max 0.169
_refine_diff_density_min -0.163
_refine_diff_density_rms 0.037
_refine_ls_extinction_method none
_refine_ls_goodness_of_fit_ref 1.039
_refine_ls_hydrogen_treatment constr
_refine_ls_matrix_type full
_refine_ls_number_parameters 131
_refine_ls_number_reflns 2026
_refine_ls_number_restraints 0
_refine_ls_restrained_S_all 1.039
_refine_ls_R_factor_all 0.0553
_refine_ls_R_factor_gt 0.0405
_refine_ls_shift/su_max 0.000
_refine_ls_shift/su_mean 0.000
_refine_ls_structure_factor_coef Fsqd
_refine_ls_weighting_details 'calc w=1/[\s^2^(Fo^2^)+(0.0421P)^2^+1.5700P] where P=(Fo^2^+2Fc^2^)/3'
_refine_ls_weighting_scheme calc
_refine_ls_wR_factor_gt 0.0952
_refine_ls_wR_factor_ref 0.1027
_reflns_number_gt 1637
_reflns_number_total 2026
_reflns_threshold_expression I>2\s(I)
_cod_data_source_file ic8005579-file004_1.cif
_cod_data_source_block L1
_cod_original_sg_symbol_H-M 'C 2/c'
_cod_database_code 4305576

loop_
_symmetry_equiv_pos_as_xyz
'x, y, z'
'-x, y, -z+1/2'
'x+1/2, y+1/2, z'
'-x+1/2, y+1/2, -z+1/2'
'-x, -y, -z'
'x, -y, z-1/2'
'-x+1/2, -y+1/2, -z'
'x+1/2, -y+1/2, z-1/2'

loop_
_atom_site_label
_atom_site_type_symbol
_atom_site_fract_x
_atom_site_fract_y
_atom_site_fract_z
_atom_site_U_iso_or_equiv
_atom_site_adp_type
_atom_site_occupancy
_atom_site_symmetry_multiplicity
_atom_site_calc_flag
_atom_site_refinement_flags
_atom_site_disorder_assembly
_atom_site_disorder_group
C1 C 0.43999(10) 0.64538(14) 0.18851(8) 0.0238(3) Uani 1 1 d . . .
C2 C 0.43730(12) 0.78437(15) 0.18616(8) 0.0314(3) Uani 1 1 d . . .
H2 H 0.3934 0.8305 0.1417 0.038 Uiso 1 1 calc R . .
C3 C 0.5000 0.8543(2) 0.2500 0.0394(6) Uani 1 2 d S . .
H3 H 0.5000 0.9498 0.2500 0.047 Uiso 1 2 calc SR . .
C4 C 0.38013(11) 0.56399(14) 0.12063(8) 0.0263(3) Uani 1 1 d . . .
H4 H 0.3897 0.4692 0.1224 0.032 Uiso 1 1 calc R . .
C5 C 0.27464(11) 0.53265(13) -0.00744(8) 0.0244(3) Uani 1 1 d . . .
C6 C 0.18883(11) 0.44284(14) -0.01022(8) 0.0257(3) Uani 1 1 d . . .
C7 C 0.15273(11) 0.37008(14) -0.08126(8) 0.0281(3) Uani 1 1 d . . .
H7 H 0.0937 0.3091 -0.0841 0.034 Uiso 1 1 calc R . .
C8 C 0.19946(11) 0.38314(14) -0.14785(8) 0.0281(3) Uani 1 1 d . . .
C9 C 0.28382(11) 0.47488(15) -0.14313(8) 0.0284(3) Uani 1 1 d . . .
H9 H 0.3167 0.4857 -0.1883 0.034 Uiso 1 1 calc R . .
C10 C 0.32158(11) 0.55099(14) -0.07472(8) 0.0265(3) Uani 1 1 d . . .
C11 C 0.13558(12) 0.42345(16) 0.06074(9) 0.0345(4) Uani 1 1 d . . .
H11A H 0.1799 0.3619 0.0997 0.052 Uiso 0.728(18) 1 calc PR . .
H11B H 0.0623 0.3855 0.0419 0.052 Uiso 0.728(18) 1 calc PR . .
H11C H 0.1299 0.5103 0.0868 0.052 Uiso 0.728(18) 1 calc PR . .
H11D H 0.0682 0.4766 0.0526 0.052 Uiso 0.272(18) 1 calc PR . .
H11E H 0.1858 0.4530 0.1103 0.052 Uiso 0.272(18) 1 calc PR . .
H11F H 0.1181 0.3282 0.0655 0.052 Uiso 0.272(18) 1 calc PR . .
C12 C 0.16103(14) 0.30122(17) -0.22360(9) 0.0401(4) Uani 1 1 d . . .
H12A H 0.1027 0.2401 -0.2159 0.060 Uiso 0.767(19) 1 calc PR . .
H12B H 0.2223 0.2489 -0.2349 0.060 Uiso 0.767(19) 1 calc PR . .
H12C H 0.1331 0.3615 -0.2691 0.060 Uiso 0.767(19) 1 calc PR . .
H12D H 0.2027 0.3269 -0.2640 0.060 Uiso 0.233(19) 1 calc PR . .
H12E H 0.0831 0.3181 -0.2450 0.060 Uiso 0.233(19) 1 calc PR . .
H12F H 0.1723 0.2055 -0.2109 0.060 Uiso 0.233(19) 1 calc PR . .
C13 C 0.41107(12) 0.65284(16) -0.07128(10) 0.0369(4) Uani 1 1 d . . .
H13A H 0.3858 0.7408 -0.0567 0.055 Uiso 1 1 calc R . .
H13B H 0.4303 0.6589 -0.1243 0.055 Uiso 1 1 calc R . .
H13C H 0.4755 0.6253 -0.0307 0.055 Uiso 1 1 calc R . .
N1 N 0.5000 0.57528(16) 0.2500 0.0256(4) Uani 1 2 d S . .
N2 N 0.31725(9) 0.61475(12) 0.06078(7) 0.0303(3) Uani 1 1 d . . .

loop_
_atom_site_aniso_label
_atom_site_aniso_U_11
_atom_site_aniso_U_22
_atom_site_aniso_U_33
_atom_site_aniso_U_23
_atom_site_aniso_U_13
_atom_site_aniso_U_12
C1 0.0208(6) 0.0295(7) 0.0209(7) 0.0007(6) 0.0038(5) 0.0009(5)
C2 0.0317(7) 0.0296(8) 0.0286(7) 0.0037(6) -0.0030(6) 0.0024(6)
C3 0.0455(13) 0.0240(11) 0.0415(13) 0.000 -0.0071(10) 0.000
C4 0.0277(7) 0.0256(7) 0.0243(7) 0.0011(6) 0.0027(6) 0.0019(6)
C5 0.0242(7) 0.0245(7) 0.0215(7) 0.0016(5) -0.0019(5) 0.0018(5)
C6 0.0251(7) 0.0262(7) 0.0250(7) 0.0046(6) 0.0033(5) 0.0007(6)
C7 0.0244(7) 0.0269(7) 0.0321(8) 0.0008(6) 0.0037(6) -0.0052(6)
C8 0.0279(7) 0.0286(7) 0.0254(7) -0.0003(6) 0.0009(6) 0.0017(6)
C9 0.0278(7) 0.0345(8) 0.0231(7) 0.0040(6) 0.0062(6) 0.0025(6)
C10 0.0210(7) 0.0275(7) 0.0290(7) 0.0061(6) 0.0010(5) -0.0002(6)
C11 0.0358(8) 0.0396(9) 0.0297(8) 0.0027(7) 0.0103(6) -0.0041(7)
C12 0.0452(9) 0.0416(9) 0.0316(8) -0.0085(7) 0.0042(7) -0.0032(7)
C13 0.0296(8) 0.0389(9) 0.0409(9) 0.0073(7) 0.0044(6) -0.0081(7)
N1 0.0256(8) 0.0284(9) 0.0213(8) 0.000 0.0015(6) 0.000
N2 0.0312(6) 0.0289(6) 0.0262(6) 0.0002(5) -0.0043(5) -0.0004(5)

loop_
_atom_type_symbol
_atom_type_description
_atom_type_scat_dispersion_real
_atom_type_scat_dispersion_imag
_atom_type_scat_source
C C 0.0033 0.0016 'International Tables Vol C Tables 4.2.6.8 and 6.1.1.4'
H H 0.0000 0.0000 'International Tables Vol C Tables 4.2.6.8 and 6.1.1.4'
N N 0.0061 0.0033 'International Tables Vol C Tables 4.2.6.8 and 6.1.1.4'

loop_
_geom_angle_atom_site_label_1
_geom_angle_atom_site_label_2
_geom_angle_atom_site_label_3
_geom_angle
_geom_angle_site_symmetry_1
_geom_angle_site_symmetry_3
_geom_angle_publ_flag
N1 C1 C2 123.22(13) . . ?
N1 C1 C4 115.26(12) . . ?
C2 C1 C4 121.45(12) . . ?
C3 C2 C1 118.37(14) . . ?
C3 C2 H2 120.8 . . ?
C1 C2 H2 120.8 . . ?
C2 C3 C2 119.44(19) 2_655 . ?
C2 C3 H3 120.3 2_655 . ?
C2 C3 H3 120.3 . . ?
N2 C4 C1 122.54(13) . . ?
N2 C4 H4 118.7 . . ?
C1 C4 H4 118.7 . . ?
C6 C5 C10 120.78(12) . . ?
C6 C5 N2 123.30(12) . . ?
C10 C5 N2 115.87(12) . . ?
C5 C6 C7 117.91(12) . . ?
C5 C6 C11 121.74(12) . . ?
C7 C6 C11 120.34(12) . . ?
C8 C7 C6 122.64(13) . . ?
C8 C7 H7 118.7 . . ?
C6 C7 H7 118.7 . . ?
C7 C8 C9 117.73(13) . . ?
C7 C8 C12 121.93(13) . . ?
C9 C8 C12 120.34(13) . . ?
C10 C9 C8 121.98(13) . . ?
C10 C9 H9 119.0 . . ?
C8 C9 H9 119.0 . . ?
C9 C10 C5 118.91(12) . . ?
C9 C10 C13 121.39(13) . . ?
C5 C10 C13 119.70(13) . . ?
C6 C11 H11A 109.5 . . ?
C6 C11 H11B 109.5 . . ?
H11A C11 H11B 109.5 . . ?
C6 C11 H11C 109.5 . . ?
H11A C11 H11C 109.5 . . ?
H11B C11 H11C 109.5 . . ?
C6 C11 H11D 109.5 . . ?
H11A C11 H11D 141.1 . . ?
H11B C11 H11D 56.3 . . ?
H11C C11 H11D 56.3 . . ?
C6 C11 H11E 109.5 . . ?
H11A C11 H11E 56.3 . . ?
H11B C11 H11E 141.1 . . ?
H11C C11 H11E 56.3 . . ?
H11D C11 H11E 109.5 . . ?
C6 C11 H11F 109.5 . . ?
H11A C11 H11F 56.3 . . ?
H11B C11 H11F 56.3 . . ?
H11C C11 H11F 141.1 . . ?
H11D C11 H11F 109.5 . . ?
H11E C11 H11F 109.5 . . ?
C8 C12 H12A 109.5 . . ?
C8 C12 H12B 109.5 . . ?
H12A C12 H12B 109.5 . . ?
C8 C12 H12C 109.5 . . ?
H12A C12 H12C 109.5 . . ?
H12B C12 H12C 109.5 . . ?
C8 C12 H12D 109.5 . . ?
H12A C12 H12D 141.1 . . ?
H12B C12 H12D 56.3 . . ?
H12C C12 H12D 56.3 . . ?
C8 C12 H12E 109.5 . . ?
H12A C12 H12E 56.3 . . ?
H12B C12 H12E 141.1 . . ?
H12C C12 H12E 56.3 . . ?
H12D C12 H12E 109.5 . . ?
C8 C12 H12F 109.5 . . ?
H12A C12 H12F 56.3 . . ?
H12B C12 H12F 56.3 . . ?
H12C C12 H12F 141.1 . . ?
H12D C12 H12F 109.5 . . ?
H12E C12 H12F 109.5 . . ?
C10 C13 H13A 109.5 . . ?
C10 C13 H13B 109.5 . . ?
H13A C13 H13B 109.5 . . ?
C10 C13 H13C 109.5 . . ?
H13A C13 H13C 109.5 . . ?
H13B C13 H13C 109.5 . . ?
C1 N1 C1 117.37(16) 2_655 . ?
C4 N2 C5 119.25(12) . . ?

loop_
_geom_bond_atom_site_label_1
_geom_bond_atom_site_label_2
_geom_bond_distance
_geom_bond_site_symmetry_2
_geom_bond_publ_flag
C1 N1 1.3419(15) . ?
C1 C2 1.384(2) . ?
C1 C4 1.4733(18) . ?
C2 C3 1.3808(18) . ?
C2 H2 0.9500 . ?
C3 C2 1.3808(18) 2_655 ?
C3 H3 0.9500 . ?
C4 N2 1.2494(17) . ?
C4 H4 0.9500 . ?
C5 C6 1.3904(19) . ?
C5 C10 1.4019(19) . ?
C5 N2 1.4225(17) . ?
C6 C7 1.3942(19) . ?
C6 C11 1.5071(19) . ?
C7 C8 1.384(2) . ?
C7 H7 0.9500 . ?
C8 C9 1.385(2) . ?
C8 C12 1.5093(19) . ?
C9 C10 1.3803(19) . ?
C9 H9 0.9500 . ?
C10 C13 1.5028(19) . ?
C11 H11A 0.9800 . ?
C11 H11B 0.9800 . ?
C11 H11C 0.9800 . ?
C11 H11D 0.9800 . ?
C11 H11E 0.9800 . ?
C11 H11F 0.9800 . ?
C12 H12A 0.9800 . ?
C12 H12B 0.9800 . ?
C12 H12C 0.9800 . ?
C12 H12D 0.9800 . ?
C12 H12E 0.9800 . ?
C12 H12F 0.9800 . ?
C13 H13A 0.9800 . ?
C13 H13B 0.9800 . ?
C13 H13C 0.9800 . ?
N1 C1 1.3418(15) 2_655 ?

loop_
_geom_torsion_atom_site_label_1
_geom_torsion_atom_site_label_2
_geom_torsion_atom_site_label_3
_geom_torsion_atom_site_label_4
_geom_torsion
_geom_torsion_site_symmetry_1
_geom_torsion_site_symmetry_2
_geom_torsion_site_symmetry_3
_geom_torsion_site_symmetry_4
_geom_torsion_publ_flag
N1 C1 C2 C3 0.4(2) . . . . ?
C4 C1 C2 C3 -176.57(11) . . . . ?
C1 C2 C3 C2 -0.20(9) . . . 2_655 ?
N1 C1 C4 N2 176.83(12) . . . . ?
C2 C1 C4 N2 -6.0(2) . . . . ?
C10 C5 C6 C7 1.25(19) . . . . ?
N2 C5 C6 C7 178.59(12) . . . . ?
C10 C5 C6 C11 -178.76(13) . . . . ?
N2 C5 C6 C11 -1.4(2) . . . . ?
C5 C6 C7 C8 0.6(2) . . . . ?
C11 C6 C7 C8 -179.36(13) . . . . ?
C6 C7 C8 C9 -1.4(2) . . . . ?
C6 C7 C8 C12 178.57(13) . . . . ?
C7 C8 C9 C10 0.4(2) . . . . ?
C12 C8 C9 C10 -179.62(13) . . . . ?
C8 C9 C10 C5 1.4(2) . . . . ?
C8 C9 C10 C13 -178.29(13) . . . . ?
C6 C5 C10 C9 -2.25(19) . . . . ?
N2 C5 C10 C9 -179.78(12) . . . . ?
C6 C5 C10 C13 177.46(13) . . . . ?
N2 C5 C10 C13 -0.07(18) . . . . ?
C2 C1 N1 C1 -0.23(10) . . . 2_655 ?
C4 C1 N1 C1 176.94(13) . . . 2_655 ?
C1 C4 N2 C5 171.02(12) . . . . ?
C6 C5 N2 C4 77.92(18) . . . . ?
C10 C5 N2 C4 -104.62(15) . . . . ?
